data_4036288
loop_
_publ_author_name
'Conde, Egoitz'
'Rivilla, Iv\'an'
'Larumbe, Amaia'
'Coss\'io, Fernando P'

_publ_section_title
;
 Enantiodivergent Synthesis of Bis-Spiropyrrolidines via Sequential
 Interrupted and Completed (3 + 2) Cycloadditions.
;
_journal_issue 23
_journal_name_full 'The Journal of organic chemistry'
_journal_page_first 11755
_journal_page_last 11767
_journal_paper_doi 10.1021/acs.joc.5b01418
_journal_volume 80
_journal_year 2015
_chemical_absolute_configuration ad
_chemical_compound_source 'synthesis as described'
_chemical_formula_moiety 'C25 H22 F1 N3 O3'
_chemical_formula_sum 'C25 H22 F N3 O3'
_chemical_formula_weight 431.46
_space_group_IT_number 4
_space_group_name_Hall 'P 2yb'
_space_group_name_H-M_alt 'P 1 21 1'
_symmetry_cell_setting monoclinic
_symmetry_Int_Tables_number 4
_symmetry_space_group_name_Hall 'P 2yb'
_symmetry_space_group_name_H-M 'P 1 21 1'
_atom_sites_solution_hydrogens geom
_atom_sites_solution_primary direct
_atom_sites_solution_secondary difmap
_audit_creation_date 2014-10-22T11:08:05-00:00
_audit_creation_method 'WinGX routine CIF_UPDATE'
_cell_angle_alpha 90
_cell_angle_beta 90.4040(10)
_cell_angle_gamma 90
_cell_formula_units_Z 4
_cell_length_a 14.3132(2)
_cell_length_b 6.54060(10)
_cell_length_c 22.9007(3)
_cell_measurement_reflns_used 19481
_cell_measurement_temperature 100(2)
_cell_measurement_theta_max 76.244
_cell_measurement_theta_min 3.591
_cell_measurement_wavelength 1.54184
_cell_volume 2143.84(5)
_computing_cell_refinement 'CrysAlis Pro (Oxford Diffraction Ltd., 2011)'
_computing_data_collection 'CrysAlis Pro (Oxford Diffraction Ltd., 2011)'
_computing_data_reduction 'CrysAlis Pro (Oxford Diffraction Ltd., 2011)'
_computing_molecular_graphics 'Diamond v.3.2f (Crystal Impact GbR, 2008)'
_computing_publication_material 'WinGX publication routines (Farrugia, 1999)'
_computing_structure_refinement 'SHELXL-97 (Sheldrick, 2008)'
_computing_structure_solution 'OLEX2 (Dolomanov et al, 2010)'
_diffrn_ambient_temperature 100(2)
_diffrn_detector 'CCD plate'
_diffrn_detector_area_resol_mean 5.2012
_diffrn_detector_type Atlas
_diffrn_measured_fraction_theta_full 0.999
_diffrn_measured_fraction_theta_max 0.999
_diffrn_measurement_details
;
#__ type_ start__ end____ width___ exp.time_
  1 omega -117.00  -18.00   1.0000    2.0000
omega____ theta____ kappa____ phi______ frames
    -      -40.9506  -77.0000  120.0000 99

#__ type_ start__ end____ width___ exp.time_
  2 omega  -20.00   79.00   1.0000    2.0000
omega____ theta____ kappa____ phi______ frames
    -       40.9506  -99.0000   60.0000 99

#__ type_ start__ end____ width___ exp.time_
  3 omega  -76.00  -50.00   1.0000   10.0000
omega____ theta____ kappa____ phi______ frames
    -      -83.0000   45.0000   90.0000 26

#__ type_ start__ end____ width___ exp.time_
  4 omega   43.00   69.00   1.0000   10.0000
omega____ theta____ kappa____ phi______ frames
    -      113.0000  -45.0000  -90.0000 26

#__ type_ start__ end____ width___ exp.time_
  5 omega   35.00   69.00   1.0000   10.0000
omega____ theta____ kappa____ phi______ frames
    -      113.0000  -30.0000 -180.0000 34

#__ type_ start__ end____ width___ exp.time_
  6 omega   30.00   55.00   1.0000   10.0000
omega____ theta____ kappa____ phi______ frames
    -      113.0000  -94.0000    0.0000 25

#__ type_ start__ end____ width___ exp.time_
  7 omega   46.00   72.00   1.0000   10.0000
omega____ theta____ kappa____ phi______ frames
    -      113.0000  -45.0000 -120.0000 26

#__ type_ start__ end____ width___ exp.time_
  8 omega   35.00   65.00   1.0000   10.0000
omega____ theta____ kappa____ phi______ frames
    -      113.0000  -30.0000 -150.0000 30

#__ type_ start__ end____ width___ exp.time_
  9 omega   41.00   67.00   1.0000   10.0000
omega____ theta____ kappa____ phi______ frames
    -      113.0000  -30.0000  -90.0000 26

#__ type_ start__ end____ width___ exp.time_
 10 omega   36.00   68.00   1.0000   10.0000
omega____ theta____ kappa____ phi______ frames
    -      113.0000  -30.0000  150.0000 32

#__ type_ start__ end____ width___ exp.time_
 11 omega   41.00  120.00   1.0000   10.0000
omega____ theta____ kappa____ phi______ frames
    -      113.0000  -61.0000   60.0000 79

#__ type_ start__ end____ width___ exp.time_
 12 omega   47.00  146.00   1.0000   10.0000
omega____ theta____ kappa____ phi______ frames
    -      113.0000  -77.0000 -120.0000 99

#__ type_ start__ end____ width___ exp.time_
 13 omega   79.00  144.00   1.0000   10.0000
omega____ theta____ kappa____ phi______ frames
    -      113.0000  111.0000 -120.0000 65

#__ type_ start__ end____ width___ exp.time_
 14 omega  -67.00   33.00   1.0000    2.0000
omega____ theta____ kappa____ phi______ frames
    -      -40.9506   37.0000  -90.0000 100

#__ type_ start__ end____ width___ exp.time_
 15 omega   29.00   83.00   1.0000    2.0000
omega____ theta____ kappa____ phi______ frames
    -       40.9506 -125.0000  -30.0000 54

#__ type_ start__ end____ width___ exp.time_
 16 omega  -53.00  -26.00   1.0000   10.0000
omega____ theta____ kappa____ phi______ frames
    -      -83.0000   30.0000 -120.0000 27

#__ type_ start__ end____ width___ exp.time_
 17 omega -133.00  -81.00   1.0000   10.0000
omega____ theta____ kappa____ phi______ frames
    -      -83.0000  -94.0000 -180.0000 52

#__ type_ start__ end____ width___ exp.time_
 18 omega -160.00 -134.00   1.0000   10.0000
omega____ theta____ kappa____ phi______ frames
    -      -83.0000 -111.0000   60.0000 26

#__ type_ start__ end____ width___ exp.time_
 19 omega   57.00  157.00   1.0000   10.0000
omega____ theta____ kappa____ phi______ frames
    -      113.0000   15.0000   60.0000 100

#__ type_ start__ end____ width___ exp.time_
 20 omega   95.00  122.00   1.0000   10.0000
omega____ theta____ kappa____ phi______ frames
    -      113.0000 -126.0000   16.0000 27

#__ type_ start__ end____ width___ exp.time_
 21 omega   62.00   95.00   1.0000   10.0000
omega____ theta____ kappa____ phi______ frames
    -      113.0000  -94.0000   90.0000 33

#__ type_ start__ end____ width___ exp.time_
 22 omega  119.00  157.00   1.0000   10.0000
omega____ theta____ kappa____ phi______ frames
    -      113.0000   61.0000  -60.0000 38

#__ type_ start__ end____ width___ exp.time_
 23 omega   35.00   69.00   1.0000   10.0000
omega____ theta____ kappa____ phi______ frames
    -      113.0000  -30.0000  120.0000 34

#__ type_ start__ end____ width___ exp.time_
 24 omega   35.00   61.00   1.0000   10.0000
omega____ theta____ kappa____ phi______ frames
    -      113.0000  -30.0000   30.0000 26

#__ type_ start__ end____ width___ exp.time_
 25 omega   89.00  116.00   1.0000   10.0000
omega____ theta____ kappa____ phi______ frames
    -      113.0000 -111.0000 -150.0000 27

#__ type_ start__ end____ width___ exp.time_
 26 omega   38.00  116.00   1.0000   10.0000
omega____ theta____ kappa____ phi______ frames
    -      113.0000 -111.0000   60.0000 78

#__ type_ start__ end____ width___ exp.time_
 27 omega   46.00   77.00   1.0000   10.0000
omega____ theta____ kappa____ phi______ frames
    -      113.0000  -45.0000    0.0000 31

#__ type_ start__ end____ width___ exp.time_
 28 omega  131.00  158.00   1.0000   10.0000
omega____ theta____ kappa____ phi______ frames
    -      113.0000   45.0000 -120.0000 27

#__ type_ start__ end____ width___ exp.time_
 29 omega   77.00  111.00   1.0000   10.0000
omega____ theta____ kappa____ phi______ frames
    -      113.0000 -111.0000 -180.0000 34

#__ type_ start__ end____ width___ exp.time_
 30 omega  112.00  139.00   1.0000   10.0000
omega____ theta____ kappa____ phi______ frames
    -      113.0000   45.0000  -60.0000 27

#__ type_ start__ end____ width___ exp.time_
 31 omega   50.00  101.00   1.0000   10.0000
omega____ theta____ kappa____ phi______ frames
    -      113.0000  -61.0000  150.0000 51

#__ type_ start__ end____ width___ exp.time_
 32 omega -115.00  -11.00   1.0000    2.0000
omega____ theta____ kappa____ phi______ frames
    -      -40.9506  -57.0000   30.0000 104

#__ type_ start__ end____ width___ exp.time_
 33 omega -120.00   -7.00   1.0000    2.0000
omega____ theta____ kappa____ phi______ frames
    -      -40.9506  -77.0000  -90.0000 113

#__ type_ start__ end____ width___ exp.time_
 34 omega -115.00  -11.00   1.0000    2.0000
omega____ theta____ kappa____ phi______ frames
    -      -40.9506  -57.0000  -60.0000 104

#__ type_ start__ end____ width___ exp.time_
 35 omega  -75.00   38.00   1.0000    2.0000
omega____ theta____ kappa____ phi______ frames
    -      -40.9506   77.0000  -60.0000 113

#__ type_ start__ end____ width___ exp.time_
 36 omega -115.00  -11.00   1.0000    2.0000
omega____ theta____ kappa____ phi______ frames
    -      -40.9506  -57.0000 -180.0000 104

#__ type_ start__ end____ width___ exp.time_
 37 omega   63.00  114.00   1.0000    2.0000
omega____ theta____ kappa____ phi______ frames
    -       40.9506  143.0000  -97.0000 51

#__ type_ start__ end____ width___ exp.time_
 38 omega -162.00 -126.00   1.0000   10.0000
omega____ theta____ kappa____ phi______ frames
    -      -83.0000  -77.0000   60.0000 36

#__ type_ start__ end____ width___ exp.time_
 39 omega -157.00  -53.00   1.0000   10.0000
omega____ theta____ kappa____ phi______ frames
    -      -83.0000  -61.0000  150.0000 104

#__ type_ start__ end____ width___ exp.time_
 40 omega -157.00  -53.00   1.0000   10.0000
omega____ theta____ kappa____ phi______ frames
    -      -83.0000  -61.0000   90.0000 104

#__ type_ start__ end____ width___ exp.time_
 41 omega -162.00  -49.00   1.0000   10.0000
omega____ theta____ kappa____ phi______ frames
    -      -83.0000  -77.0000  -30.0000 113

#__ type_ start__ end____ width___ exp.time_
 42 omega -162.00  -49.00   1.0000   10.0000
omega____ theta____ kappa____ phi______ frames
    -      -83.0000  -77.0000   30.0000 113

#__ type_ start__ end____ width___ exp.time_
 43 omega -162.00  -49.00   1.0000   10.0000
omega____ theta____ kappa____ phi______ frames
    -      -83.0000  -77.0000  -90.0000 113

#__ type_ start__ end____ width___ exp.time_
 44 omega -162.00  -49.00   1.0000   10.0000
omega____ theta____ kappa____ phi______ frames
    -      -83.0000  -77.0000 -150.0000 113

#__ type_ start__ end____ width___ exp.time_
 45 omega   83.00  158.00   1.0000   10.0000
omega____ theta____ kappa____ phi______ frames
    -      113.0000   61.0000 -120.0000 75

#__ type_ start__ end____ width___ exp.time_
 46 omega   85.00  158.00   1.0000   10.0000
omega____ theta____ kappa____ phi______ frames
    -      113.0000   45.0000 -150.0000 73

#__ type_ start__ end____ width___ exp.time_
 47 omega   35.00  116.00   1.0000   10.0000
omega____ theta____ kappa____ phi______ frames
    -      113.0000 -111.0000   60.0000 81

#__ type_ start__ end____ width___ exp.time_
 48 omega   85.00  158.00   1.0000   10.0000
omega____ theta____ kappa____ phi______ frames
    -      113.0000   45.0000   60.0000 73

#__ type_ start__ end____ width___ exp.time_
 49 omega   79.00  158.00   1.0000   10.0000
omega____ theta____ kappa____ phi______ frames
    -      113.0000   77.0000  150.0000 79

#__ type_ start__ end____ width___ exp.time_
 50 omega   83.00  158.00   1.0000   10.0000
omega____ theta____ kappa____ phi______ frames
    -      113.0000   61.0000  -30.0000 75

#__ type_ start__ end____ width___ exp.time_
 51 omega   82.00  158.00   1.0000   10.0000
omega____ theta____ kappa____ phi______ frames
    -      113.0000   30.0000  120.0000 76

;
_diffrn_measurement_device '\k-geometry diffractometer'
_diffrn_measurement_device_type 'Agilent SuperNova'
_diffrn_measurement_method '\w scans'
_diffrn_orient_matrix_UB_11 -0.0367277
_diffrn_orient_matrix_UB_12 -0.1731282
_diffrn_orient_matrix_UB_13 0.0392774
_diffrn_orient_matrix_UB_21 0.0198722
_diffrn_orient_matrix_UB_22 0.1316188
_diffrn_orient_matrix_UB_23 0.0544809
_diffrn_orient_matrix_UB_31 -0.0991864
_diffrn_orient_matrix_UB_32 0.0903932
_diffrn_orient_matrix_UB_33 -0.0041146
_diffrn_radiation_monochromator 'Multilayer optics'
_diffrn_radiation_probe x-ray
_diffrn_radiation_source 'Nova (Cu) X-ray micro-source'
_diffrn_radiation_wavelength 1.54184
_diffrn_reflns_av_R_equivalents 0.0471
_diffrn_reflns_av_unetI/netI 0.0312
_diffrn_reflns_limit_h_max 16
_diffrn_reflns_limit_h_min -17
_diffrn_reflns_limit_k_max 8
_diffrn_reflns_limit_k_min -8
_diffrn_reflns_limit_l_max 28
_diffrn_reflns_limit_l_min -28
_diffrn_reflns_number 41593
_diffrn_reflns_theta_full 72.5
_diffrn_reflns_theta_max 72.5
_diffrn_reflns_theta_min 3.09
_diffrn_source_current 0.8
_diffrn_source_power 0.04
_diffrn_source_voltage 50
_exptl_absorpt_coefficient_mu 0.782
_exptl_absorpt_correction_T_max 0.955
_exptl_absorpt_correction_T_min 0.898
_exptl_absorpt_correction_type analytical
_exptl_absorpt_process_details
;
        CrysAlisPro, Agilent Technologies,
        Version 1.171.36.24 (release 03-12-2012 CrysAlis171 .NET)
        (compiled Dec  3 2012,18:21:49)
Analytical numeric absorption correction using a multifaceted crystal
                        model based on expressions derived by R.C. Clark & J.S.
        (Clark, R. C. & Reid, J. S. (1995). Acta Cryst. A51, 887-897)
;
_exptl_crystal_colour colourless
_exptl_crystal_density_diffrn 1.337
_exptl_crystal_density_method 'not measured'
_exptl_crystal_description prism
_exptl_crystal_F_000 904
_exptl_crystal_size_max 0.1832
_exptl_crystal_size_mid 0.0838
_exptl_crystal_size_min 0.0733
_refine_diff_density_max 0.178
_refine_diff_density_min -0.182
_refine_diff_density_rms 0.035
_refine_ls_abs_structure_details
;
The Friedel pair coverage of the experiment is almost complete (99%).
Analysis of the absolute structure using likelihood methods
(Hooft, Straver & Spek, 2008) was performed using PLATON (Spek, 2011).
 The results indicated that the absolute structure had been correctly
 assigned. The method calculated that the probability that the structure 
is inverted is smaller than 10-42. The absolute structure parameter y 
(Hooft, Straver & Spek, 2008) was calculated using PLATON (Spek,
2010). The resulting value was y=0.04(7), which together with Flack parameter 
value, indicate that the absolute structure has sureley been determined 
correctly.

Flack, H. D. (1983), Acta Cryst. A39, 876-881
Flack & G. Bernardinelli, Acta Cryst. 1999, A55, 908-915; 
H. D. Flack & G. Bernardinelli, J. Appl. Cryst. 2000, 33, 1143-1148.

R. W. W. Hooft, L. H. Straver & A. L. Spek, J. Appl. Cryst. 2008, 41, 96-103
A. L. Spek (2010) PLATON, Utrecht, The Netherlands; 
A. L. Spek, J. Appl. Cryst. 2003, 36, 7-13
A. L. Thompson & D. J. Watkin, Tetrahedron: Asymmetry 2009, 20, 712--717

;
_refine_ls_abs_structure_Flack -0.09(15)
_refine_ls_extinction_method none
_refine_ls_goodness_of_fit_ref 1.053
_refine_ls_hydrogen_treatment mixed
_refine_ls_matrix_type full
_refine_ls_number_parameters 586
_refine_ls_number_reflns 8443
_refine_ls_number_restraints 3
_refine_ls_restrained_S_all 1.054
_refine_ls_R_factor_all 0.0409
_refine_ls_R_factor_gt 0.0367
_refine_ls_shift/su_max 0
_refine_ls_shift/su_mean 0
_refine_ls_structure_factor_coef Fsqd
_refine_ls_weighting_details 'calc w=1/[\s^2^(Fo^2^)+(0.0446P)^2^+0.5635P] where P=(Fo^2^+2Fc^2^)/3'
_refine_ls_weighting_scheme calc
_refine_ls_wR_factor_gt 0.0896
_refine_ls_wR_factor_ref 0.0938
_reflns_number_gt 7931
_reflns_number_total 8443
_reflns_threshold_expression >2\s(I)
_cod_data_source_file jo5b01418_si_002.cif
_cod_data_source_block a2014413_ps56
_cod_database_code 4036288

loop_
_symmetry_equiv_pos_as_xyz
'x, y, z'
'-x, y+1/2, -z'

loop_
_atom_site_label
_atom_site_type_symbol
_atom_site_fract_x
_atom_site_fract_y
_atom_site_fract_z
_atom_site_U_iso_or_equiv
_atom_site_adp_type
_atom_site_occupancy
_atom_site_symmetry_multiplicity
_atom_site_calc_flag
_atom_site_refinement_flags
F1B F 0.43644(13) 0.2750(3) 0.00204(7) 0.0553(5) Uani 1 1 d .
O1B O 0.11155(13) 0.9284(2) 0.19216(7) 0.0347(4) Uani 1 1 d .
O2B O -0.16842(13) 0.3186(3) 0.21736(8) 0.0380(4) Uani 1 1 d .
O3B O -0.11875(12) 0.5985(2) 0.17845(7) 0.0336(4) Uani 1 1 d .
N1B N 0.23998(15) 0.7829(3) 0.23564(9) 0.0339(4) Uani 1 1 d .
H1B H 0.267 0.8968 0.2473 0.041 Uiso 1 1 calc R
N2B N 0.09229(14) 0.5346(3) 0.13598(8) 0.0252(4) Uani 1 1 d .
N3B N -0.10562(14) 0.4271(3) 0.19926(8) 0.0280(4) Uani 1 1 d .
C1B C 0.15987(17) 0.7811(3) 0.20596(9) 0.0283(5) Uani 1 1 d .
C2B C 0.27988(17) 0.5810(4) 0.24746(10) 0.0332(5) Uani 1 1 d .
H2BA H 0.2684 0.5384 0.2883 0.04 Uiso 1 1 calc R
H2BB H 0.348 0.5794 0.2401 0.04 Uiso 1 1 calc R
C3B C 0.22699(16) 0.4418(3) 0.20373(10) 0.0272(4) Uani 1 1 d .
H3B H 0.2133 0.3078 0.2229 0.033 Uiso 1 1 calc R
C4B C 0.13363(15) 0.5595(3) 0.19341(9) 0.0242(4) Uani 1 1 d .
C5B C 0.05226(16) 0.5015(3) 0.23748(10) 0.0251(4) Uani 1 1 d .
H5B H 0.0131 0.6273 0.2416 0.03 Uiso 1 1 calc R
C6B C -0.00709(16) 0.3488(3) 0.20218(9) 0.0263(4) Uani 1 1 d .
H6B H -0.0047 0.2095 0.2201 0.032 Uiso 1 1 calc R
C7B C 0.03672(16) 0.3479(3) 0.13970(9) 0.0262(5) Uani 1 1 d .
H7B H 0.0821 0.2317 0.1391 0.031 Uiso 1 1 calc R
C8B C 0.28153(16) 0.4039(4) 0.14841(10) 0.0275(5) Uani 1 1 d .
C9B C 0.28096(18) 0.2084(4) 0.12350(11) 0.0351(5) Uani 1 1 d .
H9B H 0.2449 0.1034 0.141 0.042 Uiso 1 1 calc R
C10B C 0.3317(2) 0.1651(4) 0.07404(12) 0.0419(6) Uani 1 1 d .
H10B H 0.3306 0.0322 0.0573 0.05 Uiso 1 1 calc R
C11B C 0.38376(19) 0.3185(5) 0.04971(10) 0.0388(6) Uani 1 1 d .
C12B C 0.38540(18) 0.5136(4) 0.07199(11) 0.0360(5) Uani 1 1 d .
H12B H 0.421 0.6177 0.0537 0.043 Uiso 1 1 calc R
C13B C 0.33434(16) 0.5553(4) 0.12150(10) 0.0316(5) Uani 1 1 d .
H13B H 0.3353 0.6894 0.1375 0.038 Uiso 1 1 calc R
C14B C 0.08150(15) 0.4417(4) 0.29861(10) 0.0270(5) Uani 1 1 d .
C15B C 0.11031(17) 0.2448(4) 0.31337(10) 0.0309(5) Uani 1 1 d .
H15B H 0.1064 0.1384 0.2852 0.037 Uiso 1 1 calc R
C16B C 0.14477(18) 0.2030(5) 0.36907(11) 0.0385(6) Uani 1 1 d .
H16B H 0.1648 0.0686 0.3786 0.046 Uiso 1 1 calc R
C17B C 0.15002(19) 0.3559(5) 0.41057(11) 0.0423(7) Uani 1 1 d .
H17B H 0.1741 0.3271 0.4484 0.051 Uiso 1 1 calc R
C18B C 0.11989(18) 0.5525(5) 0.39664(10) 0.0398(6) Uani 1 1 d .
H18B H 0.1228 0.6579 0.4251 0.048 Uiso 1 1 calc R
C19B C 0.08576(17) 0.5940(4) 0.34133(10) 0.0339(5) Uani 1 1 d .
H19B H 0.0649 0.7282 0.3322 0.041 Uiso 1 1 calc R
C20B C -0.03230(17) 0.3079(4) 0.09081(10) 0.0331(5) Uani 1 1 d .
C21B C -0.0812(2) 0.1243(4) 0.09087(13) 0.0437(6) Uani 1 1 d .
H21B H -0.0701 0.0269 0.1209 0.052 Uiso 1 1 calc R
C22B C -0.1463(2) 0.0826(6) 0.04723(14) 0.0559(8) Uani 1 1 d .
H22B H -0.1794 -0.0433 0.0475 0.067 Uiso 1 1 calc R
C23B C -0.1630(2) 0.2234(7) 0.00350(13) 0.0605(9) Uani 1 1 d .
H23B H -0.2077 0.1945 -0.0263 0.073 Uiso 1 1 calc R
C24B C -0.1150(2) 0.4056(6) 0.00303(13) 0.0549(8) Uani 1 1 d .
H24B H -0.1265 0.5023 -0.0271 0.066 Uiso 1 1 calc R
C25B C -0.0495(2) 0.4489(5) 0.04667(11) 0.0415(6) Uani 1 1 d .
H25B H -0.0167 0.575 0.0462 0.05 Uiso 1 1 calc R
F1A F 1.00411(11) 1.0917(3) 0.47862(6) 0.0473(4) Uani 1 1 d .
O1A O 0.62413(12) 0.5319(2) 0.32591(8) 0.0339(4) Uani 1 1 d .
O2A O 0.35791(13) 1.0640(4) 0.30114(10) 0.0527(5) Uani 1 1 d .
O3A O 0.38073(14) 1.3362(3) 0.35190(9) 0.0413(4) Uani 1 1 d .
N1A N 0.72555(14) 0.6982(3) 0.26512(9) 0.0292(4) Uani 1 1 d .
H1A H 0.7463 0.5903 0.2463 0.035 Uiso 1 1 calc R
N2A N 0.61246(14) 0.9124(3) 0.38706(8) 0.0290(4) Uani 1 1 d D
N3A N 0.40836(14) 1.1809(3) 0.32829(9) 0.0314(4) Uani 1 1 d .
C1A C 0.66062(16) 0.6867(3) 0.30644(10) 0.0269(4) Uani 1 1 d .
C2A C 0.75950(17) 0.9055(3) 0.25370(10) 0.0290(5) Uani 1 1 d .
H2AA H 0.7339 0.959 0.2165 0.035 Uiso 1 1 calc R
H2AB H 0.8286 0.909 0.2522 0.035 Uiso 1 1 calc R
C3A C 0.72276(16) 1.0289(3) 0.30619(10) 0.0258(4) Uani 1 1 d .
H3A H 0.7031 1.1684 0.2932 0.031 Uiso 1 1 calc R
C4A C 0.63579(16) 0.9037(3) 0.32568(10) 0.0260(4) Uani 1 1 d D
C5A C 0.54254(17) 0.9659(3) 0.29391(10) 0.0277(5) Uani 1 1 d .
H5A H 0.4981 0.8486 0.2974 0.033 Uiso 1 1 calc R
C6A C 0.50965(17) 1.1327(3) 0.33458(10) 0.0281(5) Uani 1 1 d .
H6A H 0.5462 1.2595 0.3263 0.034 Uiso 1 1 calc R
C7A C 0.53501(16) 1.0577(3) 0.39756(10) 0.0296(5) Uani 1 1 d .
H7A H 0.5597 1.1762 0.4205 0.035 Uiso 1 1 calc R
C8A C 0.79669(15) 1.0457(4) 0.35375(10) 0.0266(4) Uani 1 1 d .
C9A C 0.8320(2) 0.8738(4) 0.38233(13) 0.0453(7) Uani 1 1 d .
H9A H 0.8074 0.7429 0.373 0.054 Uiso 1 1 calc R
C10A C 0.9025(2) 0.8895(5) 0.42411(12) 0.0436(6) Uani 1 1 d .
H10A H 0.9267 0.7712 0.4429 0.052 Uiso 1 1 calc R
C11A C 0.93584(16) 1.0785(4) 0.43732(10) 0.0332(5) Uani 1 1 d .
C12A C 0.9029(2) 1.2529(4) 0.41113(11) 0.0398(6) Uani 1 1 d .
H12A H 0.9275 1.3831 0.4212 0.048 Uiso 1 1 calc R
C13A C 0.83221(18) 1.2340(4) 0.36930(10) 0.0312(5) Uani 1 1 d .
H13A H 0.808 1.3535 0.3511 0.037 Uiso 1 1 calc R
C14A C 0.55007(17) 1.0191(4) 0.22969(11) 0.0303(5) Uani 1 1 d .
C15A C 0.5435(2) 0.8609(4) 0.18903(11) 0.0363(6) Uani 1 1 d .
H15A H 0.5273 0.7272 0.2016 0.044 Uiso 1 1 calc R
C16A C 0.5603(2) 0.8972(4) 0.13093(12) 0.0448(7) Uani 1 1 d .
H16A H 0.5563 0.7879 0.1037 0.054 Uiso 1 1 calc R
C17A C 0.5829(2) 1.0915(5) 0.11170(12) 0.0482(7) Uani 1 1 d .
H17A H 0.5955 1.1154 0.0716 0.058 Uiso 1 1 calc R
C18A C 0.5871(2) 1.2514(4) 0.15176(12) 0.0438(6) Uani 1 1 d .
H18A H 0.6015 1.3856 0.1388 0.053 Uiso 1 1 calc R
C19A C 0.57049(19) 1.2162(4) 0.20996(11) 0.0340(5) Uani 1 1 d .
H19A H 0.5729 1.3265 0.2369 0.041 Uiso 1 1 calc R
C20A C 0.45472(17) 0.9635(4) 0.43061(10) 0.0303(5) Uani 1 1 d .
C21A C 0.40983(19) 1.0753(4) 0.47322(11) 0.0379(6) Uani 1 1 d .
H21A H 0.4302 1.2105 0.4816 0.046 Uiso 1 1 calc R
C22A C 0.3355(2) 0.9932(5) 0.50399(12) 0.0473(7) Uani 1 1 d .
H22A H 0.305 1.0728 0.5329 0.057 Uiso 1 1 calc R
C23A C 0.30574(19) 0.7968(5) 0.49281(11) 0.0440(7) Uani 1 1 d .
H23A H 0.2555 0.7399 0.5143 0.053 Uiso 1 1 calc R
C24A C 0.34955(19) 0.6827(5) 0.45006(12) 0.0409(6) Uani 1 1 d .
H24A H 0.3289 0.5476 0.4418 0.049 Uiso 1 1 calc R
C25A C 0.42356(18) 0.7651(4) 0.41922(11) 0.0353(5) Uani 1 1 d .
H25A H 0.4534 0.6857 0.39 0.042 Uiso 1 1 calc R
H2B H 0.049(2) 0.635(5) 0.1278(13) 0.039(8) Uiso 1 1 d .
H2A H 0.593(3) 0.796(3) 0.4026(10) 0.072(12) Uiso 1 1 d D

loop_
_atom_site_aniso_label
_atom_site_aniso_U_11
_atom_site_aniso_U_22
_atom_site_aniso_U_33
_atom_site_aniso_U_23
_atom_site_aniso_U_13
_atom_site_aniso_U_12
F1B 0.0551(10) 0.0703(11) 0.0408(8) 0.0077(8) 0.0203(8) 0.0176(9)
O1B 0.0431(10) 0.0217(8) 0.0392(9) 0.0027(7) 0.0008(8) 0.0014(8)
O2B 0.0305(9) 0.0340(9) 0.0497(10) -0.0020(8) 0.0103(8) -0.0066(8)
O3B 0.0338(9) 0.0278(8) 0.0392(9) 0.0037(7) 0.0033(7) 0.0070(7)
N1B 0.0379(12) 0.0306(10) 0.0330(10) 0.0004(8) -0.0037(9) -0.0113(9)
N2B 0.0256(9) 0.0250(9) 0.0250(9) 0.0019(7) -0.0011(7) 0.0019(8)
N3B 0.0265(10) 0.0285(9) 0.0292(9) -0.0039(8) 0.0033(8) -0.0012(8)
C1B 0.0338(12) 0.0261(11) 0.0249(10) 0.0017(8) 0.0029(9) -0.0061(10)
C2B 0.0294(12) 0.0391(13) 0.0309(11) 0.0058(10) -0.0022(9) -0.0023(11)
C3B 0.0266(11) 0.0262(11) 0.0290(10) 0.0065(9) 0.0025(9) -0.0004(9)
C4B 0.0266(11) 0.0210(10) 0.0250(10) 0.0030(8) -0.0001(8) -0.0015(9)
C5B 0.0240(11) 0.0211(10) 0.0304(11) -0.0009(8) 0.0012(9) 0.0003(9)
C6B 0.0257(11) 0.0232(10) 0.0299(10) 0.0033(8) 0.0010(9) -0.0005(8)
C7B 0.0249(11) 0.0256(11) 0.0280(10) -0.0018(8) 0.0024(9) 0.0014(9)
C8B 0.0223(11) 0.0313(11) 0.0289(10) 0.0062(9) -0.0010(9) 0.0036(9)
C9B 0.0359(14) 0.0310(12) 0.0384(12) 0.0060(10) 0.0062(11) 0.0032(11)
C10B 0.0447(16) 0.0392(14) 0.0421(14) 0.0010(11) 0.0099(12) 0.0089(12)
C11B 0.0328(14) 0.0552(16) 0.0286(11) 0.0074(11) 0.0094(10) 0.0121(12)
C12B 0.0292(12) 0.0460(15) 0.0330(12) 0.0114(10) 0.0029(10) -0.0012(11)
C13B 0.0274(12) 0.0349(12) 0.0324(11) 0.0075(10) -0.0004(9) 0.0010(10)
C14B 0.0213(11) 0.0318(11) 0.0281(11) 0.0004(9) 0.0053(9) -0.0017(9)
C15B 0.0282(12) 0.0361(12) 0.0286(10) 0.0063(9) 0.0068(9) 0.0011(10)
C16B 0.0305(13) 0.0500(15) 0.0350(12) 0.0154(11) 0.0056(10) -0.0001(12)
C17B 0.0295(13) 0.0698(19) 0.0276(11) 0.0098(12) 0.0009(10) -0.0081(13)
C18B 0.0344(14) 0.0564(16) 0.0287(12) -0.0064(11) 0.0020(10) -0.0103(13)
C19B 0.0319(13) 0.0378(13) 0.0321(11) -0.0028(10) 0.0063(10) -0.0040(11)
C20B 0.0258(12) 0.0413(13) 0.0320(11) -0.0120(10) 0.0023(9) 0.0005(10)
C21B 0.0397(15) 0.0452(15) 0.0463(15) -0.0151(12) 0.0032(12) -0.0075(12)
C22B 0.0415(16) 0.070(2) 0.0560(17) -0.0282(17) 0.0044(13) -0.0172(15)
C23B 0.0391(16) 0.101(3) 0.0415(15) -0.0227(18) -0.0056(13) -0.0125(18)
C24B 0.0409(16) 0.086(2) 0.0374(13) 0.0006(15) -0.0053(12) -0.0026(17)
C25B 0.0370(14) 0.0542(16) 0.0331(13) 0.0001(12) -0.0017(11) -0.0009(13)
F1A 0.0393(8) 0.0711(11) 0.0314(7) 0.0043(7) -0.0080(6) -0.0134(8)
O1A 0.0359(9) 0.0189(8) 0.0470(10) -0.0012(7) 0.0039(8) -0.0010(7)
O2A 0.0304(10) 0.0571(12) 0.0703(13) -0.0268(11) -0.0126(9) 0.0019(9)
O3A 0.0385(10) 0.0311(9) 0.0543(11) -0.0031(8) 0.0012(9) 0.0113(8)
N1A 0.0318(10) 0.0196(9) 0.0361(10) -0.0036(8) 0.0012(8) 0.0025(8)
N2A 0.0274(10) 0.0263(9) 0.0332(9) 0.0027(8) -0.0002(8) 0.0015(8)
N3A 0.0300(11) 0.0265(10) 0.0375(10) -0.0005(8) -0.0030(9) 0.0035(8)
C1A 0.0247(11) 0.0201(10) 0.0357(11) -0.0015(9) -0.0041(9) 0.0025(9)
C2A 0.0288(12) 0.0230(10) 0.0353(11) 0.0006(9) 0.0008(9) 0.0003(9)
C3A 0.0260(11) 0.0187(10) 0.0325(11) 0.0009(8) -0.0020(9) 0.0014(9)
C4A 0.0263(11) 0.0184(10) 0.0332(11) -0.0025(8) -0.0044(9) 0.0018(9)
C5A 0.0265(11) 0.0204(10) 0.0361(12) -0.0026(9) -0.0044(9) 0.0004(8)
C6A 0.0260(12) 0.0212(10) 0.0370(12) -0.0027(9) -0.0018(9) -0.0006(9)
C7A 0.0284(12) 0.0242(11) 0.0360(11) -0.0063(9) -0.0057(9) 0.0015(10)
C8A 0.0212(11) 0.0268(11) 0.0318(11) -0.0008(9) 0.0011(9) 0.0005(9)
C9A 0.0509(17) 0.0296(13) 0.0551(16) -0.0043(11) -0.0203(14) 0.0043(12)
C10A 0.0422(16) 0.0437(15) 0.0447(14) 0.0010(12) -0.0148(12) 0.0070(12)
C11A 0.0225(11) 0.0532(15) 0.0239(10) 0.0009(10) 0.0001(8) -0.0048(11)
C12A 0.0451(15) 0.0392(14) 0.0348(12) -0.0033(11) -0.0051(11) -0.0138(12)
C13A 0.0342(13) 0.0290(12) 0.0304(11) 0.0011(9) -0.0014(10) -0.0042(10)
C14A 0.0281(12) 0.0260(11) 0.0367(12) -0.0036(9) -0.0086(10) 0.0048(9)
C15A 0.0406(15) 0.0289(12) 0.0392(13) -0.0057(10) -0.0089(11) 0.0007(10)
C16A 0.0582(18) 0.0378(14) 0.0383(13) -0.0105(11) -0.0147(13) 0.0050(13)
C17A 0.065(2) 0.0487(16) 0.0309(12) 0.0013(12) -0.0128(13) 0.0056(15)
C18A 0.0580(18) 0.0335(13) 0.0399(13) 0.0054(11) -0.0097(12) 0.0043(12)
C19A 0.0404(14) 0.0253(11) 0.0363(12) -0.0010(10) -0.0075(10) 0.0065(10)
C20A 0.0257(12) 0.0329(12) 0.0323(11) -0.0040(9) -0.0045(9) 0.0047(9)
C21A 0.0454(15) 0.0373(13) 0.0311(11) -0.0085(10) -0.0029(11) 0.0068(12)
C22A 0.0476(17) 0.0609(18) 0.0335(13) -0.0090(12) 0.0080(12) 0.0111(14)
C23A 0.0321(14) 0.0665(19) 0.0334(13) 0.0015(12) 0.0007(11) 0.0011(13)
C24A 0.0319(14) 0.0442(15) 0.0465(14) -0.0005(12) -0.0011(11) -0.0040(12)
C25A 0.0331(13) 0.0339(13) 0.0388(13) -0.0078(10) 0.0034(10) -0.0017(10)

loop_
_atom_type_symbol
_atom_type_description
_atom_type_scat_dispersion_real
_atom_type_scat_dispersion_imag
_atom_type_scat_source
C C 0.0181 0.0091 'International Tables Vol C Tables 4.2.6.8 and 6.1.1.4'
H H 0 0 'International Tables Vol C Tables 4.2.6.8 and 6.1.1.4'
F F 0.0727 0.0534 'International Tables Vol C Tables 4.2.6.8 and 6.1.1.4'
N N 0.0311 0.018 'International Tables Vol C Tables 4.2.6.8 and 6.1.1.4'
O O 0.0492 0.0322 'International Tables Vol C Tables 4.2.6.8 and 6.1.1.4'

loop_
_exptl_crystal_face_index_h
_exptl_crystal_face_index_k
_exptl_crystal_face_index_l
_exptl_crystal_face_perp_dist
-1 0 0 0.0311
0 -4 -1 0.0874
9 1 2 0.029
0 0 -1 0.0501
-2 1 0 0.0596
4 -1 0 0.0771
0 0 1 0.0232

loop_
_geom_angle_atom_site_label_1
_geom_angle_atom_site_label_2
_geom_angle_atom_site_label_3
_geom_angle
C1B N1B C2B 114.9(2)
C1B N1B H1B 122.6
C2B N1B H1B 122.6
C4B N2B C7B 105.10(17)
C4B N2B H2B 111.9(19)
C7B N2B H2B 104.3(19)
O2B N3B O3B 123.4(2)
O2B N3B C6B 118.73(19)
O3B N3B C6B 117.90(18)
O1B C1B N1B 127.4(2)
O1B C1B C4B 124.1(2)
N1B C1B C4B 108.4(2)
N1B C2B C3B 102.88(18)
N1B C2B H2BA 111.2
C3B C2B H2BA 111.2
N1B C2B H2BB 111.2
C3B C2B H2BB 111.2
H2BA C2B H2BB 109.1
C8B C3B C2B 112.65(19)
C8B C3B C4B 113.62(18)
C2B C3B C4B 102.84(18)
C8B C3B H3B 109.2
C2B C3B H3B 109.2
C4B C3B H3B 109.2
N2B C4B C1B 112.16(18)
N2B C4B C3B 115.24(18)
C1B C4B C3B 103.38(18)
N2B C4B C5B 104.64(17)
C1B C4B C5B 106.71(17)
C3B C4B C5B 114.60(17)
C14B C5B C6B 117.89(18)
C14B C5B C4B 116.75(18)
C6B C5B C4B 103.04(17)
C14B C5B H5B 106.1
C6B C5B H5B 106.1
C4B C5B H5B 106.1
N3B C6B C5B 108.51(17)
N3B C6B C7B 110.04(18)
C5B C6B C7B 105.04(17)
N3B C6B H6B 111
C5B C6B H6B 111
C7B C6B H6B 111
N2B C7B C20B 117.07(19)
N2B C7B C6B 105.78(17)
C20B C7B C6B 114.44(19)
N2B C7B H7B 106.3
C20B C7B H7B 106.3
C6B C7B H7B 106.3
C13B C8B C9B 118.1(2)
C13B C8B C3B 122.6(2)
C9B C8B C3B 119.3(2)
C10B C9B C8B 121.4(2)
C10B C9B H9B 119.3
C8B C9B H9B 119.3
C11B C10B C9B 118.3(3)
C11B C10B H10B 120.8
C9B C10B H10B 120.8
F1B C11B C10B 118.6(3)
F1B C11B C12B 118.9(2)
C10B C11B C12B 122.5(2)
C11B C12B C13B 118.7(2)
C11B C12B H12B 120.6
C13B C12B H12B 120.6
C12B C13B C8B 121.0(2)
C12B C13B H13B 119.5
C8B C13B H13B 119.5
C15B C14B C19B 118.6(2)
C15B C14B C5B 123.0(2)
C19B C14B C5B 118.3(2)
C16B C15B C14B 120.4(2)
C16B C15B H15B 119.8
C14B C15B H15B 119.8
C17B C16B C15B 120.4(3)
C17B C16B H16B 119.8
C15B C16B H16B 119.8
C16B C17B C18B 119.7(2)
C16B C17B H17B 120.1
C18B C17B H17B 120.1
C19B C18B C17B 119.9(2)
C19B C18B H18B 120.1
C17B C18B H18B 120.1
C18B C19B C14B 121.0(2)
C18B C19B H19B 119.5
C14B C19B H19B 119.5
C25B C20B C21B 119.2(3)
C25B C20B C7B 122.4(2)
C21B C20B C7B 118.4(2)
C22B C21B C20B 120.3(3)
C22B C21B H21B 119.9
C20B C21B H21B 119.9
C23B C22B C21B 120.2(3)
C23B C22B H22B 119.9
C21B C22B H22B 119.9
C24B C23B C22B 120.0(3)
C24B C23B H23B 120
C22B C23B H23B 120
C23B C24B C25B 120.2(3)
C23B C24B H24B 119.9
C25B C24B H24B 119.9
C20B C25B C24B 120.1(3)
C20B C25B H25B 119.9
C24B C25B H25B 119.9
C1A N1A C2A 114.41(18)
C1A N1A H1A 122.8
C2A N1A H1A 122.8
C4A N2A C7A 111.17(18)
C4A N2A H2A 115.6(17)
C7A N2A H2A 104(2)
O3A N3A O2A 123.8(2)
O3A N3A C6A 116.9(2)
O2A N3A C6A 119.27(19)
O1A C1A N1A 127.3(2)
O1A C1A C4A 124.2(2)
N1A C1A C4A 108.44(19)
N1A C2A C3A 103.27(18)
N1A C2A H2AA 111.1
C3A C2A H2AA 111.1
N1A C2A H2AB 111.1
C3A C2A H2AB 111.1
H2AA C2A H2AB 109.1
C8A C3A C2A 110.93(18)
C8A C3A C4A 112.77(19)
C2A C3A C4A 103.04(17)
C8A C3A H3A 110
C2A C3A H3A 110
C4A C3A H3A 110
N2A C4A C1A 111.85(18)
N2A C4A C3A 116.58(18)
C1A C4A C3A 102.58(18)
N2A C4A C5A 103.79(18)
C1A C4A C5A 107.81(18)
C3A C4A C5A 114.17(18)
C6A C5A C14A 117.18(19)
C6A C5A C4A 99.74(18)
C14A C5A C4A 116.31(19)
C6A C5A H5A 107.7
C14A C5A H5A 107.7
C4A C5A H5A 107.7
N3A C6A C5A 113.61(19)
N3A C6A C7A 112.04(19)
C5A C6A C7A 105.70(18)
N3A C6A H6A 108.4
C5A C6A H6A 108.4
C7A C6A H6A 108.4
N2A C7A C20A 113.12(19)
N2A C7A C6A 102.75(18)
C20A C7A C6A 114.66(19)
N2A C7A H7A 108.7
C20A C7A H7A 108.7
C6A C7A H7A 108.7
C13A C8A C9A 117.9(2)
C13A C8A C3A 120.3(2)
C9A C8A C3A 121.8(2)
C10A C9A C8A 121.6(3)
C10A C9A H9A 119.2
C8A C9A H9A 119.2
C11A C10A C9A 118.2(3)
C11A C10A H10A 120.9
C9A C10A H10A 120.9
F1A C11A C10A 117.6(2)
F1A C11A C12A 119.7(2)
C10A C11A C12A 122.7(2)
C11A C12A C13A 118.2(2)
C11A C12A H12A 120.9
C13A C12A H12A 120.9
C8A C13A C12A 121.4(2)
C8A C13A H13A 119.3
C12A C13A H13A 119.3
C15A C14A C19A 118.8(2)
C15A C14A C5A 118.2(2)
C19A C14A C5A 122.8(2)
C16A C15A C14A 120.4(2)
C16A C15A H15A 119.8
C14A C15A H15A 119.8
C15A C16A C17A 120.6(2)
C15A C16A H16A 119.7
C17A C16A H16A 119.7
C16A C17A C18A 119.3(3)
C16A C17A H17A 120.4
C18A C17A H17A 120.4
C19A C18A C17A 120.4(3)
C19A C18A H18A 119.8
C17A C18A H18A 119.8
C18A C19A C14A 120.4(2)
C18A C19A H19A 119.8
C14A C19A H19A 119.8
C21A C20A C25A 118.3(2)
C21A C20A C7A 119.8(2)
C25A C20A C7A 121.9(2)
C20A C21A C22A 121.0(3)
C20A C21A H21A 119.5
C22A C21A H21A 119.5
C23A C22A C21A 120.2(3)
C23A C22A H22A 119.9
C21A C22A H22A 119.9
C22A C23A C24A 119.6(3)
C22A C23A H23A 120.2
C24A C23A H23A 120.2
C23A C24A C25A 120.1(3)
C23A C24A H24A 119.9
C25A C24A H24A 119.9
C24A C25A C20A 120.7(2)
C24A C25A H25A 119.7
C20A C25A H25A 119.7

loop_
_geom_bond_atom_site_label_1
_geom_bond_atom_site_label_2
_geom_bond_distance
F1B C11B 1.361(3)
O1B C1B 1.226(3)
O2B N3B 1.220(3)
O3B N3B 1.232(3)
N1B C1B 1.329(3)
N1B C2B 1.463(3)
N1B H1B 0.88
N2B C4B 1.448(3)
N2B C7B 1.460(3)
N2B H2B 0.92(3)
N3B C6B 1.501(3)
C1B C4B 1.524(3)
C2B C3B 1.547(3)
C2B H2BA 0.99
C2B H2BB 0.99
C3B C8B 1.513(3)
C3B C4B 1.559(3)
C3B H3B 1
C4B C5B 1.592(3)
C5B C14B 1.510(3)
C5B C6B 1.537(3)
C5B H5B 1
C6B C7B 1.566(3)
C6B H6B 1
C7B C20B 1.511(3)
C7B H7B 1
C8B C13B 1.392(3)
C8B C9B 1.400(4)
C9B C10B 1.379(4)
C9B H9B 0.95
C10B C11B 1.371(4)
C10B H10B 0.95
C11B C12B 1.375(4)
C12B C13B 1.380(4)
C12B H12B 0.95
C13B H13B 0.95
C14B C15B 1.393(3)
C14B C19B 1.397(3)
C15B C16B 1.391(3)
C15B H15B 0.95
C16B C17B 1.381(4)
C16B H16B 0.95
C17B C18B 1.393(4)
C17B H17B 0.95
C18B C19B 1.381(4)
C18B H18B 0.95
C19B H19B 0.95
C20B C25B 1.389(4)
C20B C21B 1.390(4)
C21B C22B 1.388(4)
C21B H21B 0.95
C22B C23B 1.380(5)
C22B H22B 0.95
C23B C24B 1.376(5)
C23B H23B 0.95
C24B C25B 1.394(4)
C24B H24B 0.95
C25B H25B 0.95
F1A C11A 1.358(3)
O1A C1A 1.224(3)
O2A N3A 1.219(3)
O3A N3A 1.218(3)
N1A C1A 1.333(3)
N1A C2A 1.464(3)
N1A H1A 0.88
N2A C4A 1.448(3)
N2A C7A 1.481(3)
N2A H2A 0.889(10)
N3A C6A 1.490(3)
C1A C4A 1.529(3)
C2A C3A 1.543(3)
C2A H2AA 0.99
C2A H2AB 0.99
C3A C8A 1.517(3)
C3A C4A 1.558(3)
C3A H3A 1
C4A C5A 1.569(3)
C5A C6A 1.512(3)
C5A C14A 1.516(3)
C5A H5A 1
C6A C7A 1.564(3)
C6A H6A 1
C7A C20A 1.512(3)
C7A H7A 1
C8A C13A 1.378(3)
C8A C9A 1.394(4)
C9A C10A 1.389(4)
C9A H9A 0.95
C10A C11A 1.359(4)
C10A H10A 0.95
C11A C12A 1.371(4)
C12A C13A 1.394(4)
C12A H12A 0.95
C13A H13A 0.95
C14A C15A 1.395(3)
C14A C19A 1.397(3)
C15A C16A 1.374(4)
C15A H15A 0.95
C16A C17A 1.384(4)
C16A H16A 0.95
C17A C18A 1.392(4)
C17A H17A 0.95
C18A C19A 1.375(4)
C18A H18A 0.95
C19A H19A 0.95
C20A C21A 1.382(3)
C20A C25A 1.396(4)
C21A C22A 1.389(4)
C21A H21A 0.95
C22A C23A 1.377(5)
C22A H22A 0.95
C23A C24A 1.385(4)
C23A H23A 0.95
C24A C25A 1.386(4)
C24A H24A 0.95
C25A H25A 0.95

loop_
_geom_torsion_atom_site_label_1
_geom_torsion_atom_site_label_2
_geom_torsion_atom_site_label_3
_geom_torsion_atom_site_label_4
_geom_torsion
C2B N1B C1B O1B 177.8(2)
C2B N1B C1B C4B 0.3(3)
C1B N1B C2B C3B 16.8(3)
N1B C2B C3B C8B 97.0(2)
N1B C2B C3B C4B -25.7(2)
C7B N2B C4B C1B -156.44(19)
C7B N2B C4B C3B 85.6(2)
C7B N2B C4B C5B -41.1(2)
O1B C1B C4B N2B 40.5(3)
N1B C1B C4B N2B -141.97(19)
O1B C1B C4B C3B 165.2(2)
N1B C1B C4B C3B -17.2(2)
O1B C1B C4B C5B -73.6(3)
N1B C1B C4B C5B 104.0(2)
C8B C3B C4B N2B 26.8(3)
C2B C3B C4B N2B 148.81(18)
C8B C3B C4B C1B -96.0(2)
C2B C3B C4B C1B 26.1(2)
C8B C3B C4B C5B 148.31(19)
C2B C3B C4B C5B -89.6(2)
N2B C4B C5B C14B 159.31(18)
C1B C4B C5B C14B -81.6(2)
C3B C4B C5B C14B 32.1(3)
N2B C4B C5B C6B 28.4(2)
C1B C4B C5B C6B 147.48(18)
C3B C4B C5B C6B -98.8(2)
O2B N3B C6B C5B -123.0(2)
O3B N3B C6B C5B 57.2(2)
O2B N3B C6B C7B 122.6(2)
O3B N3B C6B C7B -57.2(2)
C14B C5B C6B N3B 106.3(2)
C4B C5B C6B N3B -123.51(17)
C14B C5B C6B C7B -136.04(19)
C4B C5B C6B C7B -5.8(2)
C4B N2B C7B C20B 166.30(19)
C4B N2B C7B C6B 37.5(2)
N3B C6B C7B N2B 98.3(2)
C5B C6B C7B N2B -18.3(2)
N3B C6B C7B C20B -32.0(3)
C5B C6B C7B C20B -148.66(19)
C2B C3B C8B C13B -38.9(3)
C4B C3B C8B C13B 77.5(3)
C2B C3B C8B C9B 139.7(2)
C4B C3B C8B C9B -103.8(2)
C13B C8B C9B C10B 0.6(4)
C3B C8B C9B C10B -178.2(2)
C8B C9B C10B C11B 0.4(4)
C9B C10B C11B F1B 177.8(2)
C9B C10B C11B C12B -1.5(4)
F1B C11B C12B C13B -177.8(2)
C10B C11B C12B C13B 1.5(4)
C11B C12B C13B C8B -0.4(4)
C9B C8B C13B C12B -0.6(3)
C3B C8B C13B C12B 178.1(2)
C6B C5B C14B C15B 40.3(3)
C4B C5B C14B C15B -83.3(3)
C6B C5B C14B C19B -144.2(2)
C4B C5B C14B C19B 92.3(2)
C19B C14B C15B C16B -1.6(3)
C5B C14B C15B C16B 173.9(2)
C14B C15B C16B C17B 0.6(4)
C15B C16B C17B C18B 0.5(4)
C16B C17B C18B C19B -0.6(4)
C17B C18B C19B C14B -0.5(4)
C15B C14B C19B C18B 1.6(4)
C5B C14B C19B C18B -174.2(2)
N2B C7B C20B C25B -5.8(3)
C6B C7B C20B C25B 118.8(2)
N2B C7B C20B C21B 175.3(2)
C6B C7B C20B C21B -60.1(3)
C25B C20B C21B C22B 0.2(4)
C7B C20B C21B C22B 179.1(2)
C20B C21B C22B C23B -0.1(4)
C21B C22B C23B C24B 0.1(5)
C22B C23B C24B C25B -0.1(5)
C21B C20B C25B C24B -0.1(4)
C7B C20B C25B C24B -179.0(3)
C23B C24B C25B C20B 0.1(5)
C2A N1A C1A O1A -176.5(2)
C2A N1A C1A C4A 4.8(3)
C1A N1A C2A C3A 13.7(3)
N1A C2A C3A C8A 95.5(2)
N1A C2A C3A C4A -25.4(2)
C7A N2A C4A C1A -142.2(2)
C7A N2A C4A C3A 100.2(2)
C7A N2A C4A C5A -26.2(2)
O1A C1A C4A N2A 34.6(3)
N1A C1A C4A N2A -146.66(19)
O1A C1A C4A C3A 160.3(2)
N1A C1A C4A C3A -21.0(2)
O1A C1A C4A C5A -78.8(3)
N1A C1A C4A C5A 99.8(2)
C8A C3A C4A N2A 30.8(3)
C2A C3A C4A N2A 150.46(19)
C8A C3A C4A C1A -91.8(2)
C2A C3A C4A C1A 27.9(2)
C8A C3A C4A C5A 151.91(18)
C2A C3A C4A C5A -88.4(2)
N2A C4A C5A C6A 39.2(2)
C1A C4A C5A C6A 157.95(18)
C3A C4A C5A C6A -88.8(2)
N2A C4A C5A C14A 166.18(18)
C1A C4A C5A C14A -75.0(2)
C3A C4A C5A C14A 38.2(3)
O3A N3A C6A C5A -167.5(2)
O2A N3A C6A C5A 13.7(3)
O3A N3A C6A C7A 72.8(3)
O2A N3A C6A C7A -106.0(3)
C14A C5A C6A N3A 72.2(3)
C4A C5A C6A N3A -161.42(19)
C14A C5A C6A C7A -164.6(2)
C4A C5A C6A C7A -38.2(2)
C4A N2A C7A C20A 126.4(2)
C4A N2A C7A C6A 2.3(2)
N3A C6A C7A N2A 147.99(18)
C5A C6A C7A N2A 23.8(2)
N3A C6A C7A C20A 24.8(3)
C5A C6A C7A C20A -99.4(2)
C2A C3A C8A C13A 116.6(2)
C4A C3A C8A C13A -128.4(2)
C2A C3A C8A C9A -62.3(3)
C4A C3A C8A C9A 52.7(3)
C13A C8A C9A C10A -1.6(4)
C3A C8A C9A C10A 177.3(3)
C8A C9A C10A C11A 0.9(5)
C9A C10A C11A F1A 179.4(2)
C9A C10A C11A C12A 0.0(4)
F1A C11A C12A C13A -179.4(2)
C10A C11A C12A C13A 0.0(4)
C9A C8A C13A C12A 1.6(4)
C3A C8A C13A C12A -177.3(2)
C11A C12A C13A C8A -0.8(4)
C6A C5A C14A C15A -155.1(2)
C4A C5A C14A C15A 87.2(3)
C6A C5A C14A C19A 30.1(3)
C4A C5A C14A C19A -87.7(3)
C19A C14A C15A C16A 2.4(4)
C5A C14A C15A C16A -172.6(3)
C14A C15A C16A C17A -0.8(5)
C15A C16A C17A C18A -1.0(5)
C16A C17A C18A C19A 1.1(5)
C17A C18A C19A C14A 0.6(4)
C15A C14A C19A C18A -2.3(4)
C5A C14A C19A C18A 172.5(3)
N2A C7A C20A C21A 140.0(2)
C6A C7A C20A C21A -102.6(3)
N2A C7A C20A C25A -40.3(3)
C6A C7A C20A C25A 77.1(3)
C25A C20A C21A C22A -0.1(4)
C7A C20A C21A C22A 179.6(2)
C20A C21A C22A C23A 0.6(4)
C21A C22A C23A C24A -1.0(4)
C22A C23A C24A C25A 0.7(4)
C23A C24A C25A C20A -0.2(4)
C21A C20A C25A C24A -0.1(4)
C7A C20A C25A C24A -179.8(2)
